data_7005054
loop_
_publ_author_name
'Nagataki, Takayuki'
'Ishii, Kenta'
'Tachi, Yoshimitsu'
'Itoh, Shinobu'

_publ_section_title
;
 Ligand effects on Ni(II)-catalysed alkane-hydroxylation with m-CPBA.
;
_journal_issue 11
_journal_name_full 'Dalton transactions (Cambridge, England : 2003)'
_journal_page_first 1120
_journal_page_last 1128
_journal_paper_doi 10.1039/b615503k
_journal_year 2007
_chemical_absolute_configuration 'CHOOSE rm ad rmad syn or unk'
_chemical_formula_moiety 'C21 H24 N5 Ni O3, C24 H20 B '
_chemical_formula_sum 'C45 H44 B N5 Ni O3'
_chemical_formula_weight 772.38
_space_group_IT_number 19
_symmetry_cell_setting orthorhombic
_symmetry_Int_Tables_number 19
_symmetry_space_group_name_Hall 'P 2ac 2ab'
_symmetry_space_group_name_H-M 'P 21 21 21'
_cell_angle_alpha 90.0000
_cell_angle_beta 90.0000
_cell_angle_gamma 90.0000
_cell_formula_units_Z 4
_cell_length_a 7.6143(17)
_cell_length_b 15.539(5)
_cell_length_c 31.036(10)
_cell_measurement_reflns_used 33049
_cell_measurement_temperature 171.1
_cell_measurement_theta_max 27.5
_cell_measurement_theta_min 3.0
_cell_volume 3672.1(19)
_computing_cell_refinement PROCESS-AUTO
_computing_data_collection PROCESS-AUTO
_computing_data_reduction CrystalStructure
_computing_molecular_graphics ORTEP3
_computing_publication_material 'CrystalStructure 3.7.0'
_computing_structure_refinement CRYSTALS
_computing_structure_solution SIR92
_diffrn_detector_area_resol_mean 10.00
_diffrn_measured_fraction_theta_full 0.997
_diffrn_measured_fraction_theta_max 0.997
_diffrn_measurement_device_type 'Rigaku RAXIS-RAPID'
_diffrn_measurement_method \w
_diffrn_radiation_type 'Mo K\a'
_diffrn_radiation_wavelength 0.71075
_diffrn_reflns_av_R_equivalents 0.018
_diffrn_reflns_limit_h_max 9
_diffrn_reflns_limit_h_min -9
_diffrn_reflns_limit_k_max 20
_diffrn_reflns_limit_k_min -20
_diffrn_reflns_limit_l_max 40
_diffrn_reflns_limit_l_min -34
_diffrn_reflns_number 34423
_diffrn_reflns_theta_full 27.48
_diffrn_reflns_theta_max 27.48
_exptl_absorpt_coefficient_mu 0.579
_exptl_absorpt_correction_T_max 0.812
_exptl_absorpt_correction_T_min 0.668
_exptl_absorpt_correction_type multi-scan
_exptl_absorpt_process_details
;
Higashi, T. (1995). Program for Absorption Correction.
Rigaku Corporation, Tokyo, Japan.
;
_exptl_crystal_colour blue
_exptl_crystal_density_diffrn 1.397
_exptl_crystal_density_method 'not measured'
_exptl_crystal_description block
_exptl_crystal_F_000 1624.00
_exptl_crystal_size_max 0.50
_exptl_crystal_size_mid 0.40
_exptl_crystal_size_min 0.36
_refine_diff_density_max 0.59
_refine_diff_density_min -0.43
_refine_ls_abs_structure_details 'Flack, H. D. (1983), Acta Cryst. A39, 876-881. 3638 Friedel Pairs'
_refine_ls_abs_structure_Flack -0.003(7)
_refine_ls_extinction_method none
_refine_ls_goodness_of_fit_ref 0.997
_refine_ls_hydrogen_treatment refall
_refine_ls_number_parameters 541
_refine_ls_number_reflns 7620
_refine_ls_R_factor_gt 0.0260
_refine_ls_shift/su_max 0.0000
_refine_ls_structure_factor_coef F
_refine_ls_weighting_details 'w = 1/[0.0005Fo^2^ + 0.8000\s(Fo^2^)]'
_refine_ls_weighting_scheme calc
_refine_ls_wR_factor_ref 0.0333
_reflns_number_gt 7598
_reflns_number_total 8372
_reflns_threshold_expression F^2^>2.0\s(F^2^)
_cod_data_source_file b615503k.txt
_cod_data_source_block '_[Ni(TEPA)(NO3)]BPh4_(2b)'
_cod_original_formula_sum 'C45 H44 B N5 Ni O3 '
_cod_database_code 7005054

loop_
_symmetry_equiv_pos_site_id
_symmetry_equiv_pos_as_xyz
1 +X,+Y,+Z
2 1/2+X,1/2-Y,-Z
3 -X,1/2+Y,1/2-Z
4 1/2-X,-Y,1/2+Z

loop_
_atom_site_label
_atom_site_type_symbol
_atom_site_fract_x
_atom_site_fract_y
_atom_site_fract_z
_atom_site_U_iso_or_equiv
_atom_site_adp_type
_atom_site_occupancy
_atom_site_symmetry_multiplicity
_atom_site_calc_flag
_atom_site_refinement_flags
_atom_site_disorder_assembly
_atom_site_disorder_group
Ni(1) Ni 0.57420(3) -0.057130(10) 0.109080(10) 0.01765(4) Uani 1.00 1 d . . .
O(1) O 0.77526(16) -0.15385(8) 0.11648(4) 0.0254(3) Uani 1.00 1 d . . .
O(2) O 0.83615(16) -0.03456(8) 0.08418(4) 0.0256(3) Uani 1.00 1 d . . .
O(3) O 1.03266(17) -0.13651(9) 0.08670(5) 0.0364(4) Uani 1.00 1 d . . .
N(1) N 0.43191(17) 0.05766(9) 0.10036(4) 0.0192(3) Uani 1.00 1 d . . .
N(2) N 0.67152(18) -0.01042(10) 0.16787(5) 0.0209(3) Uani 1.00 1 d . . .
N(3) N 0.38039(19) -0.12402(9) 0.14006(5) 0.0214(3) Uani 1.00 1 d . . .
N(4) N 0.52071(19) -0.11006(9) 0.04575(5) 0.0216(3) Uani 1.00 1 d . . .
N(5) N 0.88706(19) -0.10930(10) 0.09535(5) 0.0237(4) Uani 1.00 1 d . . .
C(1) C 0.5087(2) 0.13558(11) 0.12241(6) 0.0216(4) Uani 1.00 1 d . . .
C(2) C 0.7041(2) 0.12792(12) 0.13311(6) 0.0223(4) Uani 1.00 1 d . . .
C(3) C 0.7288(2) 0.07120(11) 0.17157(6) 0.0203(4) Uani 1.00 1 d . . .
C(4) C 0.7982(2) 0.10143(12) 0.20993(6) 0.0247(4) Uani 1.00 1 d . . .
C(5) C 0.8095(2) 0.04725(12) 0.24534(6) 0.0274(4) Uani 1.00 1 d . . .
C(6) C 0.7506(2) -0.03651(12) 0.24153(6) 0.0269(4) Uani 1.00 1 d . . .
C(7) C 0.6834(2) -0.06263(12) 0.20238(6) 0.0235(4) Uani 1.00 1 d . . .
C(8) C 0.2486(2) 0.04711(12) 0.11683(6) 0.0246(4) Uani 1.00 1 d . . .
C(9) C 0.2416(2) 0.01092(12) 0.16264(6) 0.0274(4) Uani 1.00 1 d . . .
C(10) C 0.2578(2) -0.08543(11) 0.16494(6) 0.0221(4) Uani 1.00 1 d . . .
C(11) C 0.1491(2) -0.13392(12) 0.19143(6) 0.0294(5) Uani 1.00 1 d . . .
C(12) C 0.1617(2) -0.22246(13) 0.19176(6) 0.0349(5) Uani 1.00 1 d . . .
C(13) C 0.2828(2) -0.26135(12) 0.16569(6) 0.0348(5) Uani 1.00 1 d . . .
C(14) C 0.3894(2) -0.21072(12) 0.14025(6) 0.0273(4) Uani 1.00 1 d . . .
C(15) C 0.4281(2) 0.07894(11) 0.05345(5) 0.0243(4) Uani 1.00 1 d . . .
C(16) C 0.3407(2) 0.01410(12) 0.02337(6) 0.0284(5) Uani 1.00 1 d . . .
C(17) C 0.4368(2) -0.06751(11) 0.01411(5) 0.0214(4) Uani 1.00 1 d . . .
C(18) C 0.4334(2) -0.09873(12) -0.02817(6) 0.0260(4) Uani 1.00 1 d . . .
C(19) C 0.5150(2) -0.17462(12) -0.03825(6) 0.0286(5) Uani 1.00 1 d . . .
C(20) C 0.5983(2) -0.21942(12) -0.00596(6) 0.0287(4) Uani 1.00 1 d . . .
C(21) C 0.5986(2) -0.18586(11) 0.03506(6) 0.0249(4) Uani 1.00 1 d . . .
C(22) C 0.4910(2) 0.15781(11) -0.09703(5) 0.0184(4) Uani 1.00 1 d . . .
C(23) C 0.3166(2) 0.13650(12) -0.08768(6) 0.0228(4) Uani 1.00 1 d . . .
C(24) C 0.2158(2) 0.18294(12) -0.05815(6) 0.0289(5) Uani 1.00 1 d . . .
C(25) C 0.2861(2) 0.25369(12) -0.03751(6) 0.0295(5) Uani 1.00 1 d . . .
C(26) C 0.4567(2) 0.27857(12) -0.04681(6) 0.0278(4) Uani 1.00 1 d . . .
C(27) C 0.5551(2) 0.23127(11) -0.07598(6) 0.0228(4) Uani 1.00 1 d . . .
C(28) C 0.7342(2) 0.16125(11) -0.15987(5) 0.0180(4) Uani 1.00 1 d . . .
C(29) C 0.6486(2) 0.22642(11) -0.18323(6) 0.0225(4) Uani 1.00 1 d . . .
C(30) C 0.7306(2) 0.27485(12) -0.21501(6) 0.0254(4) Uani 1.00 1 d . . .
C(31) C 0.9074(2) 0.26130(12) -0.22408(6) 0.0264(4) Uani 1.00 1 d . . .
C(32) C 0.9981(2) 0.20112(12) -0.20033(6) 0.0249(4) Uani 1.00 1 d . . .
C(33) C 0.9140(2) 0.15299(11) -0.16860(5) 0.0209(4) Uani 1.00 1 d . . .
C(34) C 0.5003(2) 0.02983(11) -0.15413(6) 0.0205(4) Uani 1.00 1 d . . .
C(35) C 0.3890(2) 0.05602(12) -0.18767(6) 0.0271(4) Uani 1.00 1 d . . .
C(36) C 0.2651(2) 0.00190(14) -0.20635(6) 0.0356(5) Uani 1.00 1 d . . .
C(37) C 0.2483(2) -0.08187(13) -0.19253(6) 0.0357(5) Uani 1.00 1 d . . .
C(38) C 0.3583(2) -0.11172(12) -0.16054(6) 0.0348(5) Uani 1.00 1 d . . .
C(39) C 0.4811(2) -0.05672(12) -0.14178(6) 0.0257(4) Uani 1.00 1 d . . .
C(40) C 0.7555(2) 0.04419(11) -0.09464(5) 0.0191(4) Uani 1.00 1 d . . .
C(41) C 0.8733(2) -0.01734(11) -0.11086(6) 0.0247(4) Uani 1.00 1 d . . .
C(42) C 0.9805(2) -0.06727(12) -0.08443(6) 0.0308(5) Uani 1.00 1 d . . .
C(43) C 0.9726(2) -0.05775(13) -0.04014(6) 0.0324(5) Uani 1.00 1 d . . .
C(44) C 0.8598(2) 0.00313(13) -0.02302(6) 0.0306(5) Uani 1.00 1 d . . .
C(45) C 0.7547(2) 0.05235(12) -0.05006(6) 0.0231(4) Uani 1.00 1 d . . .
B(1) B 0.6233(2) 0.09849(12) -0.12658(6) 0.0181(4) Uani 1.00 1 d . . .
H(11) H 0.4877 0.1844 0.1061 0.026 Uiso 1.00 1 c R . .
H(12) H 0.4317 0.1534 0.1451 0.026 Uiso 1.00 1 c R . .
H(21) H 0.7405 0.1855 0.1413 0.027 Uiso 1.00 1 c R . .
H(4) H 0.8261 0.1623 0.2109 0.029 Uiso 1.00 1 c R . .
H(5) H 0.8687 0.0619 0.2696 0.033 Uiso 1.00 1 c R . .
H(6) H 0.7531 -0.0697 0.2656 0.033 Uiso 1.00 1 c R . .
H(7) H 0.6303 -0.1172 0.1979 0.028 Uiso 1.00 1 c R . .
H(81) H 0.1873 0.1014 0.1132 0.029 Uiso 1.00 1 c R . .
H(82) H 0.1943 0.0024 0.0992 0.030 Uiso 1.00 1 c R . .
H(91) H 0.3279 0.0382 0.1816 0.033 Uiso 1.00 1 c R . .
H(111) H 0.0728 -0.1027 0.2096 0.035 Uiso 1.00 1 c R . .
H(121) H 0.0879 -0.2517 0.2116 0.042 Uiso 1.00 1 c R . .
H(13) H 0.2921 -0.3244 0.1609 0.042 Uiso 1.00 1 c R . .
H(14) H 0.4782 -0.2387 0.1169 0.033 Uiso 1.00 1 c R . .
H(151) H 0.3658 0.1315 0.0503 0.029 Uiso 1.00 1 c R . .
H(152) H 0.5488 0.0845 0.0443 0.029 Uiso 1.00 1 c R . .
H(161) H 0.3238 0.0457 -0.0030 0.034 Uiso 1.00 1 c R . .
H(18) H 0.3754 -0.0607 -0.0488 0.031 Uiso 1.00 1 c R . .
H(19) H 0.5189 -0.1964 -0.0672 0.034 Uiso 1.00 1 c R . .
H(20) H 0.6520 -0.2700 -0.0102 0.035 Uiso 1.00 1 c R . .
H(211) H 0.6516 -0.2147 0.0576 0.030 Uiso 1.00 1 c R . .
H(92) H 0.1259 0.0212 0.1726 0.033 Uiso 1.00 1 c R . .
H(23) H 0.2681 0.0837 -0.0980 0.027 Uiso 1.00 1 c R . .
H(24) H 0.0999 0.1649 -0.0541 0.035 Uiso 1.00 1 c R . .
H(25) H 0.2268 0.2880 -0.0141 0.036 Uiso 1.00 1 c R . .
H(26) H 0.5129 0.3229 -0.0302 0.033 Uiso 1.00 1 c R . .
H(27) H 0.6716 0.2516 -0.0809 0.027 Uiso 1.00 1 c R . .
H(162) H 0.2328 0.0006 0.0340 0.034 Uiso 1.00 1 c R . .
H(29) H 0.5309 0.2407 -0.1761 0.027 Uiso 1.00 1 c R . .
H(30) H 0.6752 0.3185 -0.2277 0.030 Uiso 1.00 1 c R . .
H(31) H 0.9682 0.2921 -0.2497 0.032 Uiso 1.00 1 c R . .
H(32) H 1.1141 0.1944 -0.2058 0.030 Uiso 1.00 1 c R . .
H(33) H 0.9799 0.1095 -0.1531 0.025 Uiso 1.00 1 c R . .
H(22) H 0.7765 0.1115 0.1083 0.026 Uiso 1.00 1 c R . .
H(35) H 0.4174 0.1185 -0.1959 0.033 Uiso 1.00 1 c R . .
H(36) H 0.1815 0.0152 -0.2293 0.043 Uiso 1.00 1 c R . .
H(37) H 0.1586 -0.1203 -0.2088 0.043 Uiso 1.00 1 c R . .
H(38) H 0.3380 -0.1693 -0.1550 0.042 Uiso 1.00 1 c R . .
H(39) H 0.5694 -0.0720 -0.1171 0.031 Uiso 1.00 1 c R . .
H(41) H 0.8828 -0.0272 -0.1420 0.030 Uiso 1.00 1 c R . .
H(42) H 1.0795 -0.1036 -0.0988 0.037 Uiso 1.00 1 c R . .
H(43) H 1.0451 -0.0940 -0.0220 0.038 Uiso 1.00 1 c R . .
H(44) H 0.8644 0.0146 0.0069 0.037 Uiso 1.00 1 c R . .
H(45) H 0.6730 0.0900 -0.0393 0.028 Uiso 1.00 1 c R . .

loop_
_atom_site_aniso_label
_atom_site_aniso_U_11
_atom_site_aniso_U_22
_atom_site_aniso_U_33
_atom_site_aniso_U_12
_atom_site_aniso_U_13
_atom_site_aniso_U_23
Ni(1) 0.01816(10) 0.01662(10) 0.01816(10) 0.00009(9) -0.00074(9) 0.00152(9)
O(1) 0.0266(6) 0.0238(6) 0.0257(7) 0.0016(5) -0.0005(5) 0.0016(5)
O(2) 0.0279(6) 0.0257(7) 0.0230(6) -0.0001(5) 0.0018(5) 0.0029(5)
O(3) 0.0210(6) 0.0410(8) 0.0472(9) 0.0042(5) 0.0002(6) -0.0152(7)
N(1) 0.0192(6) 0.0171(6) 0.0211(7) -0.0010(6) -0.0026(5) -0.0009(5)
N(2) 0.0191(6) 0.0233(8) 0.0202(7) -0.0017(5) -0.0006(5) 0.0023(6)
N(3) 0.0219(7) 0.0195(7) 0.0227(7) -0.0022(5) -0.0012(5) -0.0008(6)
N(4) 0.0215(7) 0.0215(8) 0.0217(7) -0.0008(5) -0.0017(5) -0.0005(6)
N(5) 0.0217(7) 0.0266(8) 0.0228(7) -0.0002(6) -0.0025(6) -0.0071(6)
C(1) 0.0280(8) 0.0143(8) 0.0224(9) -0.0001(6) -0.0036(7) -0.0000(7)
C(2) 0.0238(8) 0.0193(8) 0.0238(9) -0.0062(7) -0.0016(7) 0.0034(7)
C(3) 0.0169(7) 0.0232(9) 0.0208(8) -0.0006(6) 0.0013(6) 0.0012(7)
C(4) 0.0227(8) 0.0257(10) 0.0257(9) 0.0011(7) -0.0040(7) -0.0008(7)
C(5) 0.0277(8) 0.0359(11) 0.0186(8) 0.0030(8) -0.0046(7) -0.0026(8)
C(6) 0.0307(9) 0.0341(11) 0.0160(8) 0.0034(8) 0.0002(7) 0.0065(7)
C(7) 0.0241(8) 0.0246(9) 0.0217(8) -0.0010(7) -0.0003(6) 0.0055(8)
C(8) 0.0215(7) 0.0203(9) 0.0321(10) 0.0012(7) -0.0001(7) 0.0004(8)
C(9) 0.0254(9) 0.0268(10) 0.0300(10) 0.0004(8) 0.0088(8) -0.0013(8)
C(10) 0.0213(8) 0.0241(9) 0.0209(8) -0.0011(7) -0.0001(7) -0.0004(7)
C(11) 0.0299(10) 0.0315(11) 0.0267(10) -0.0035(8) 0.0060(8) 0.0025(8)
C(12) 0.0381(11) 0.0325(11) 0.0343(11) -0.0110(9) 0.0052(9) 0.0065(9)
C(13) 0.0418(11) 0.0210(10) 0.0414(12) -0.0071(8) 0.0036(9) 0.0035(9)
C(14) 0.0309(10) 0.0212(9) 0.0299(10) -0.0028(7) 0.0019(8) 0.0000(7)
C(15) 0.0314(9) 0.0199(8) 0.0216(8) 0.0052(7) -0.0027(8) 0.0029(6)
C(16) 0.0326(9) 0.0304(10) 0.0221(9) 0.0073(8) -0.0092(8) -0.0013(8)
C(17) 0.0202(7) 0.0221(8) 0.0218(8) -0.0037(7) -0.0014(6) 0.0011(6)
C(18) 0.0304(9) 0.0274(9) 0.0203(8) -0.0039(8) -0.0025(8) 0.0012(7)
C(19) 0.0396(10) 0.0281(10) 0.0180(9) -0.0055(8) 0.0020(7) -0.0036(8)
C(20) 0.0353(10) 0.0204(9) 0.0305(10) 0.0017(8) -0.0002(8) -0.0045(7)
C(21) 0.0298(9) 0.0205(9) 0.0244(9) 0.0013(7) -0.0048(7) 0.0002(7)
C(22) 0.0217(7) 0.0181(8) 0.0155(8) 0.0029(6) -0.0004(6) 0.0031(6)
C(23) 0.0255(8) 0.0215(9) 0.0215(9) 0.0005(7) 0.0006(7) 0.0021(7)
C(24) 0.0253(9) 0.0327(11) 0.0287(10) 0.0061(8) 0.0060(7) 0.0053(8)
C(25) 0.0382(10) 0.0296(10) 0.0206(9) 0.0142(8) 0.0067(8) 0.0034(8)
C(26) 0.0411(11) 0.0227(9) 0.0197(9) 0.0063(8) -0.0047(8) -0.0026(7)
C(27) 0.0236(9) 0.0225(9) 0.0223(8) 0.0016(7) -0.0008(7) -0.0003(7)
C(28) 0.0226(8) 0.0185(8) 0.0129(7) 0.0001(7) -0.0010(6) -0.0036(6)
C(29) 0.0192(8) 0.0231(9) 0.0252(9) 0.0027(7) 0.0010(7) 0.0006(7)
C(30) 0.0307(9) 0.0243(9) 0.0211(9) 0.0041(7) -0.0024(7) 0.0056(7)
C(31) 0.0293(9) 0.0284(9) 0.0216(8) -0.0032(8) 0.0043(8) 0.0032(7)
C(32) 0.0203(8) 0.0271(10) 0.0273(10) 0.0003(7) 0.0047(7) -0.0026(7)
C(33) 0.0221(8) 0.0185(8) 0.0220(8) 0.0017(7) -0.0030(7) -0.0014(6)
C(34) 0.0202(7) 0.0233(9) 0.0179(8) 0.0020(6) 0.0031(6) -0.0059(7)
C(35) 0.0263(8) 0.0291(9) 0.0258(8) 0.0035(8) -0.0022(7) -0.0074(8)
C(36) 0.0274(9) 0.0494(13) 0.0300(11) 0.0020(9) -0.0057(8) -0.0153(9)
C(37) 0.0280(9) 0.0453(13) 0.0337(11) -0.0078(9) 0.0039(8) -0.0233(9)
C(38) 0.0364(10) 0.0282(11) 0.0397(12) -0.0088(8) 0.0104(9) -0.0099(9)
C(39) 0.0262(8) 0.0266(9) 0.0244(9) -0.0025(8) 0.0040(6) -0.0058(8)
C(40) 0.0186(7) 0.0167(8) 0.0222(8) -0.0047(6) -0.0013(6) 0.0003(6)
C(41) 0.0261(8) 0.0213(8) 0.0269(9) 0.0006(6) -0.0005(8) 0.0002(8)
C(42) 0.0255(8) 0.0218(10) 0.0451(12) 0.0043(7) -0.0023(8) 0.0007(8)
C(43) 0.0285(9) 0.0260(9) 0.0427(11) -0.0023(8) -0.0113(8) 0.0128(9)
C(44) 0.0311(9) 0.0367(11) 0.0241(10) -0.0075(8) -0.0075(8) 0.0076(8)
C(45) 0.0228(7) 0.0243(9) 0.0221(8) -0.0013(8) -0.0002(6) 0.0024(8)
B(1) 0.0211(9) 0.0167(9) 0.0165(8) 0.0008(7) 0.0012(7) -0.0008(7)

loop_
_atom_type_symbol
_atom_type_description
_atom_type_scat_dispersion_real
_atom_type_scat_dispersion_imag
_atom_type_scat_source
C C 0.003 0.002
;
International Tables for Crystallography
(1992, Vol. C, Tables 4.2.6.8 and 6.1.1.4)
;
H H 0.000 0.000
;
International Tables for Crystallography
(1992, Vol. C, Table 6.1.1.4)
;
N N 0.006 0.003
;
International Tables for Crystallography
(1992, Vol. C, Tables 4.2.6.8 and 6.1.1.4)
;
O O 0.011 0.006
;
International Tables for Crystallography
(1992, Vol. C, Tables 4.2.6.8 and 6.1.1.4)
;
Ni Ni 0.339 1.112
;
International Tables for Crystallography
(1992, Vol. C, Tables 4.2.6.8 and 6.1.1.4)
;
B B 0.001 0.001
;
International Tables for Crystallography
(1992, Vol. C, Tables 4.2.6.8 and 6.1.1.4)
;

loop_
_geom_angle_atom_site_label_1
_geom_angle_atom_site_label_2
_geom_angle_atom_site_label_3
_geom_angle
_geom_angle_publ_flag
_geom_angle_site_symmetry_1
_geom_angle_site_symmetry_2
_geom_angle_site_symmetry_3
O(1) Ni(1) O(2) 59.85(4) ? . . .
O(1) Ni(1) N(1) 165.79(4) ? . . .
O(1) Ni(1) N(2) 84.14(5) ? . . .
O(1) Ni(1) N(3) 96.20(5) ? . . .
O(1) Ni(1) N(4) 88.03(5) ? . . .
O(2) Ni(1) N(1) 106.90(4) ? . . .
O(2) Ni(1) N(2) 85.93(5) ? . . .
O(2) Ni(1) N(3) 156.04(5) ? . . .
O(2) Ni(1) N(4) 84.90(5) ? . . .
N(1) Ni(1) N(2) 90.03(5) ? . . .
N(1) Ni(1) N(3) 96.88(5) ? . . .
N(1) Ni(1) N(4) 96.21(5) ? . . .
N(2) Ni(1) N(3) 91.25(5) ? . . .
N(2) Ni(1) N(4) 170.10(5) ? . . .
N(3) Ni(1) N(4) 95.61(5) ? . . .
Ni(1) O(1) N(5) 92.33(9) ? . . .
Ni(1) O(2) N(5) 92.04(9) ? . . .
Ni(1) N(1) C(1) 114.98(9) ? . . .
Ni(1) N(1) C(8) 110.10(10) ? . . .
Ni(1) N(1) C(15) 108.85(9) ? . . .
C(1) N(1) C(8) 107.14(12) ? . . .
C(1) N(1) C(15) 105.79(12) ? . . .
C(8) N(1) C(15) 109.83(12) ? . . .
Ni(1) N(2) C(3) 120.96(12) ? . . .
Ni(1) N(2) C(7) 120.46(12) ? . . .
C(3) N(2) C(7) 118.55(15) ? . . .
Ni(1) N(3) C(10) 122.78(11) ? . . .
Ni(1) N(3) C(14) 118.23(12) ? . . .
C(10) N(3) C(14) 118.40(15) ? . . .
Ni(1) N(4) C(17) 124.35(11) ? . . .
Ni(1) N(4) C(21) 117.89(11) ? . . .
C(17) N(4) C(21) 117.05(15) ? . . .
O(1) N(5) O(2) 115.54(13) ? . . .
O(1) N(5) O(3) 122.13(15) ? . . .
O(2) N(5) O(3) 122.32(14) ? . . .
N(1) C(1) C(2) 114.40(13) ? . . .
C(1) C(2) C(3) 109.97(14) ? . . .
N(2) C(3) C(2) 116.52(15) ? . . .
N(2) C(3) C(4) 121.10(16) ? . . .
C(2) C(3) C(4) 122.29(16) ? . . .
C(3) C(4) C(5) 119.94(17) ? . . .
C(4) C(5) C(6) 118.93(17) ? . . .
C(5) C(6) C(7) 118.22(17) ? . . .
N(2) C(7) C(6) 123.25(17) ? . . .
N(1) C(8) C(9) 112.98(14) ? . . .
C(8) C(9) C(10) 114.03(15) ? . . .
N(3) C(10) C(9) 118.11(15) ? . . .
N(3) C(10) C(11) 120.60(16) ? . . .
C(9) C(10) C(11) 121.28(16) ? . . .
C(10) C(11) C(12) 120.27(18) ? . . .
C(11) C(12) C(13) 118.92(19) ? . . .
C(12) C(13) C(14) 118.92(18) ? . . .
N(3) C(14) C(13) 122.85(17) ? . . .
N(1) C(15) C(16) 117.30(14) ? . . .
C(15) C(16) C(17) 117.70(15) ? . . .
N(4) C(17) C(16) 120.67(14) ? . . .
N(4) C(17) C(18) 121.52(15) ? . . .
C(16) C(17) C(18) 117.80(15) ? . . .
C(17) C(18) C(19) 120.31(17) ? . . .
C(18) C(19) C(20) 118.61(17) ? . . .
C(19) C(20) C(21) 118.88(17) ? . . .
N(4) C(21) C(20) 123.62(17) ? . . .
C(23) C(22) C(27) 115.22(15) ? . . .
C(23) C(22) B(1) 124.35(15) ? . . .
C(27) C(22) B(1) 120.18(14) ? . . .
C(22) C(23) C(24) 122.38(16) ? . . .
C(23) C(24) C(25) 120.21(17) ? . . .
C(24) C(25) C(26) 119.27(17) ? . . .
C(25) C(26) C(27) 119.65(17) ? . . .
C(22) C(27) C(26) 123.21(16) ? . . .
C(29) C(28) C(33) 114.77(14) ? . . .
C(29) C(28) B(1) 120.72(14) ? . . .
C(33) C(28) B(1) 124.46(14) ? . . .
C(28) C(29) C(30) 123.25(16) ? . . .
C(29) C(30) C(31) 119.78(17) ? . . .
C(30) C(31) C(32) 118.68(17) ? . . .
C(31) C(32) C(33) 120.85(17) ? . . .
C(28) C(33) C(32) 122.46(15) ? . . .
C(35) C(34) C(39) 114.66(16) ? . . .
C(35) C(34) B(1) 122.52(15) ? . . .
C(39) C(34) B(1) 122.26(15) ? . . .
C(34) C(35) C(36) 122.95(18) ? . . .
C(35) C(36) C(37) 120.31(19) ? . . .
C(36) C(37) C(38) 119.09(19) ? . . .
C(37) C(38) C(39) 120.11(18) ? . . .
C(34) C(39) C(38) 122.82(17) ? . . .
C(41) C(40) C(45) 114.96(15) ? . . .
C(41) C(40) B(1) 121.59(14) ? . . .
C(45) C(40) B(1) 123.40(14) ? . . .
C(40) C(41) C(42) 122.83(18) ? . . .
C(41) C(42) C(43) 120.00(17) ? . . .
C(42) C(43) C(44) 118.78(18) ? . . .
C(43) C(44) C(45) 120.13(17) ? . . .
C(40) C(45) C(44) 123.29(16) ? . . .
C(22) B(1) C(28) 109.31(14) ? . . .
C(22) B(1) C(34) 107.60(13) ? . . .
C(22) B(1) C(40) 109.03(13) ? . . .
C(28) B(1) C(34) 110.25(13) ? . . .
C(28) B(1) C(40) 111.51(13) ? . . .
C(34) B(1) C(40) 109.06(14) ? . . .
N(1) C(1) H(11) 110.1 ? . . .
N(1) C(1) H(12) 109.2 ? . . .
C(2) C(1) H(11) 110.5 ? . . .
C(2) C(1) H(12) 117.3 ? . . .
H(11) C(1) H(12) 93.4 ? . . .
C(1) C(2) H(21) 105.2 ? . . .
C(1) C(2) H(22) 113.4 ? . . .
C(3) C(2) H(21) 107.4 ? . . .
C(3) C(2) H(22) 113.8 ? . . .
H(21) C(2) H(22) 106.5 ? . . .
C(3) C(4) H(4) 116.1 ? . . .
C(5) C(4) H(4) 123.7 ? . . .
C(4) C(5) H(5) 122.5 ? . . .
C(6) C(5) H(5) 117.9 ? . . .
C(5) C(6) H(6) 117.3 ? . . .
C(7) C(6) H(6) 124.3 ? . . .
N(2) C(7) H(7) 113.2 ? . . .
C(6) C(7) H(7) 123.3 ? . . .
N(1) C(8) H(81) 108.3 ? . . .
N(1) C(8) H(82) 106.3 ? . . .
C(9) C(8) H(81) 114.2 ? . . .
C(9) C(8) H(82) 104.1 ? . . .
H(81) C(8) H(82) 110.5 ? . . .
C(8) C(9) H(91) 112.1 ? . . .
C(8) C(9) H(92) 105.9 ? . . .
C(10) C(9) H(91) 110.3 ? . . .
C(10) C(9) H(92) 103.2 ? . . .
H(91) C(9) H(92) 110.8 ? . . .
C(10) C(11) H(111) 116.3 ? . . .
C(12) C(11) H(111) 123.4 ? . . .
C(11) C(12) H(121) 116.1 ? . . .
C(13) C(12) H(121) 124.9 ? . . .
C(12) C(13) H(13) 125.0 ? . . .
C(14) C(13) H(13) 115.7 ? . . .
N(3) C(14) H(14) 115.5 ? . . .
C(13) C(14) H(14) 121.5 ? . . .
N(1) C(15) H(151) 107.5 ? . . .
N(1) C(15) H(152) 106.8 ? . . .
C(16) C(15) H(151) 106.7 ? . . .
C(16) C(15) H(152) 107.1 ? . . .
H(151) C(15) H(152) 111.6 ? . . .
C(15) C(16) H(161) 104.0 ? . . .
C(15) C(16) H(162) 108.9 ? . . .
C(17) C(16) H(161) 109.5 ? . . .
C(17) C(16) H(162) 108.5 ? . . .
H(161) C(16) H(162) 107.7 ? . . .
C(17) C(18) H(18) 114.4 ? . . .
C(19) C(18) H(18) 125.2 ? . . .
C(18) C(19) H(19) 122.1 ? . . .
C(20) C(19) H(19) 119.2 ? . . .
C(19) C(20) H(20) 123.3 ? . . .
C(21) C(20) H(20) 117.8 ? . . .
N(4) C(21) H(211) 115.2 ? . . .
C(20) C(21) H(211) 121.2 ? . . .
C(22) C(23) H(23) 120.1 ? . . .
C(24) C(23) H(23) 116.8 ? . . .
C(23) C(24) H(24) 116.9 ? . . .
C(25) C(24) H(24) 122.9 ? . . .
C(24) C(25) H(25) 125.6 ? . . .
C(26) C(25) H(25) 115.0 ? . . .
C(25) C(26) H(26) 120.3 ? . . .
C(27) C(26) H(26) 119.4 ? . . .
C(22) C(27) H(27) 121.3 ? . . .
C(26) C(27) H(27) 115.5 ? . . .
C(28) C(29) H(29) 119.0 ? . . .
C(30) C(29) H(29) 117.7 ? . . .
C(29) C(30) H(30) 120.9 ? . . .
C(31) C(30) H(30) 118.9 ? . . .
C(30) C(31) H(31) 121.1 ? . . .
C(32) C(31) H(31) 120.0 ? . . .
C(31) C(32) H(32) 117.9 ? . . .
C(33) C(32) H(32) 121.3 ? . . .
C(28) C(33) H(33) 118.3 ? . . .
C(32) C(33) H(33) 119.1 ? . . .
C(34) C(35) H(35) 109.4 ? . . .
C(36) C(35) H(35) 127.7 ? . . .
C(35) C(36) H(36) 128.2 ? . . .
C(37) C(36) H(36) 111.5 ? . . .
C(36) C(37) H(37) 116.9 ? . . .
C(38) C(37) H(37) 123.8 ? . . .
C(37) C(38) H(38) 111.0 ? . . .
C(39) C(38) H(38) 128.9 ? . . .
C(34) C(39) H(39) 110.5 ? . . .
C(38) C(39) H(39) 126.7 ? . . .
C(40) C(41) H(41) 120.4 ? . . .
C(42) C(41) H(41) 116.7 ? . . .
C(41) C(42) H(42) 118.3 ? . . .
C(43) C(42) H(42) 120.9 ? . . .
C(42) C(43) H(43) 119.3 ? . . .
C(44) C(43) H(43) 121.9 ? . . .
C(43) C(44) H(44) 118.9 ? . . .
C(45) C(44) H(44) 120.6 ? . . .
C(40) C(45) H(45) 115.1 ? . . .
C(44) C(45) H(45) 121.4 ? . . .

loop_
_geom_bond_atom_site_label_1
_geom_bond_atom_site_label_2
_geom_bond_distance
_geom_bond_publ_flag
_geom_bond_site_symmetry_1
_geom_bond_site_symmetry_2
Ni(1) O(1) 2.1576(12) ? . .
Ni(1) O(2) 2.1676(12) ? . .
Ni(1) N(1) 2.1044(13) ? . .
Ni(1) N(2) 2.0988(15) ? . .
Ni(1) N(3) 2.0451(14) ? . .
Ni(1) N(4) 2.1692(15) ? . .
O(1) N(5) 1.2783(19) ? . .
O(2) N(5) 1.2725(19) ? . .
O(3) N(5) 1.2165(19) ? . .
N(1) C(1) 1.509(2) ? . .
N(1) C(8) 1.496(2) ? . .
N(1) C(15) 1.4933(19) ? . .
N(2) C(3) 1.346(2) ? . .
N(2) C(7) 1.347(2) ? . .
N(3) C(10) 1.352(2) ? . .
N(3) C(14) 1.349(2) ? . .
N(4) C(17) 1.345(2) ? . .
N(4) C(21) 1.360(2) ? . .
C(1) C(2) 1.529(2) ? . .
C(2) C(3) 1.496(2) ? . .
C(3) C(4) 1.385(2) ? . .
C(4) C(5) 1.387(2) ? . .
C(5) C(6) 1.382(2) ? . .
C(6) C(7) 1.379(2) ? . .
C(8) C(9) 1.530(2) ? . .
C(9) C(10) 1.504(2) ? . .
C(10) C(11) 1.389(2) ? . .
C(11) C(12) 1.379(2) ? . .
C(12) C(13) 1.367(3) ? . .
C(13) C(14) 1.379(2) ? . .
C(15) C(16) 1.526(2) ? . .
C(16) C(17) 1.492(2) ? . .
C(17) C(18) 1.399(2) ? . .
C(18) C(19) 1.369(2) ? . .
C(19) C(20) 1.375(2) ? . .
C(20) C(21) 1.376(2) ? . .
C(22) C(23) 1.399(2) ? . .
C(22) C(27) 1.403(2) ? . .
C(22) B(1) 1.645(2) ? . .
C(23) C(24) 1.396(2) ? . .
C(24) C(25) 1.380(2) ? . .
C(25) C(26) 1.386(2) ? . .
C(26) C(27) 1.386(2) ? . .
C(28) C(29) 1.405(2) ? . .
C(28) C(33) 1.402(2) ? . .
C(28) B(1) 1.653(2) ? . .
C(29) C(30) 1.389(2) ? . .
C(30) C(31) 1.391(2) ? . .
C(31) C(32) 1.377(2) ? . .
C(32) C(33) 1.393(2) ? . .
C(34) C(35) 1.402(2) ? . .
C(34) C(39) 1.406(2) ? . .
C(34) B(1) 1.657(2) ? . .
C(35) C(36) 1.391(2) ? . .
C(36) C(37) 1.376(3) ? . .
C(37) C(38) 1.379(2) ? . .
C(38) C(39) 1.394(2) ? . .
C(40) C(41) 1.404(2) ? . .
C(40) C(45) 1.389(2) ? . .
C(40) B(1) 1.646(2) ? . .
C(41) C(42) 1.393(2) ? . .
C(42) C(43) 1.384(3) ? . .
C(43) C(44) 1.384(2) ? . .
C(44) C(45) 1.389(2) ? . .
C(1) H(11) 0.926 ? . .
C(1) H(12) 0.958 ? . .
C(2) H(21) 0.971 ? . .
C(2) H(22) 0.981 ? . .
C(4) H(4) 0.970 ? . .
C(5) H(5) 0.908 ? . .
C(6) H(6) 0.907 ? . .
C(7) H(7) 0.950 ? . .
C(8) H(81) 0.970 ? . .
C(8) H(82) 0.976 ? . .
C(9) H(91) 0.979 ? . .
C(9) H(92) 0.947 ? . .
C(11) H(111) 0.944 ? . .
C(12) H(121) 0.950 ? . .
C(13) H(13) 0.994 ? . .
C(14) H(14) 1.082 ? . .
C(15) H(151) 0.950 ? . .
C(15) H(152) 0.966 ? . .
C(16) H(161) 0.963 ? . .
C(16) H(162) 0.909 ? . .
C(18) H(18) 0.977 ? . .
C(19) H(19) 0.961 ? . .
C(20) H(20) 0.895 ? . .
C(21) H(211) 0.925 ? . .
C(23) H(23) 0.956 ? . .
C(24) H(24) 0.934 ? . .
C(25) H(25) 1.009 ? . .
C(26) H(26) 0.962 ? . .
C(27) H(27) 0.954 ? . .
C(29) H(29) 0.950 ? . .
C(30) H(30) 0.891 ? . .
C(31) H(31) 1.038 ? . .
C(32) H(32) 0.906 ? . .
C(33) H(33) 0.969 ? . .
C(35) H(35) 1.027 ? . .
C(36) H(36) 0.978 ? . .
C(37) H(37) 1.039 ? . .
C(38) H(38) 0.924 ? . .
C(39) H(39) 1.046 ? . .
C(41) H(41) 0.980 ? . .
C(42) H(42) 1.042 ? . .
C(43) H(43) 0.968 ? . .
C(44) H(44) 0.945 ? . .
C(45) H(45) 0.917 ? . .

loop_
_geom_contact_atom_site_label_1
_geom_contact_atom_site_label_2
_geom_contact_distance
_geom_contact_publ_flag
_geom_contact_site_symmetry_1
_geom_contact_site_symmetry_2
O(2) C(8) 3.535(2) ? . 65501
O(2) C(44) 3.383(2) ? . .
O(3) N(3) 3.129(2) ? . 65501
O(3) C(8) 3.423(2) ? . 65501
O(3) C(10) 3.076(2) ? . 65501
O(3) C(11) 3.369(2) ? . 65501
O(3) C(14) 3.387(2) ? . 65501
O(3) C(19) 3.300(2) ? . 54502
O(3) C(20) 3.397(2) ? . 54502
N(3) O(3) 3.129(2) ? . 45501
N(5) C(10) 3.574(2) ? . 65501
C(1) C(32) 3.506(2) ? . 45502
C(2) C(25) 3.546(2) ? . 55502
C(5) C(35) 3.488(2) ? . 65504
C(6) C(33) 3.554(2) ? . 65504
C(6) C(35) 3.528(2) ? . 65504
C(8) O(2) 3.535(2) ? . 45501
C(8) O(3) 3.423(2) ? . 45501
C(10) O(3) 3.076(2) ? . 45501
C(10) N(5) 3.574(2) ? . 45501
C(11) O(3) 3.369(2) ? . 45501
C(12) C(38) 3.594(2) ? . 44502
C(14) O(3) 3.387(2) ? . 45501
C(17) C(44) 3.593(2) ? . .
C(18) C(43) 3.586(2) ? . 45501
C(18) C(45) 3.458(2) ? . .
C(19) O(3) 3.300(2) ? . 44502
C(20) O(3) 3.397(2) ? . 44502
C(25) C(2) 3.546(2) ? . 45502
C(32) C(1) 3.506(2) ? . 55502
C(33) C(6) 3.554(2) ? . 65404
C(35) C(5) 3.488(2) ? . 65404
C(35) C(6) 3.528(2) ? . 65404
C(38) C(12) 3.594(2) ? . 54502
C(43) C(18) 3.586(2) ? . 65501
C(44) O(2) 3.383(2) ? . .
C(44) C(17) 3.593(2) ? . .
C(45) C(18) 3.458(2) ? . .
O(1) H(19) 3.346 ? . 54502
O(1) H(38) 3.034 ? . 54502
O(2) H(81) 3.524 ? . 65501
O(2) H(82) 2.826 ? . 65501
O(2) H(162) 3.442 ? . 65501
O(2) H(44) 2.528 ? . .
O(3) H(82) 2.514 ? . 65501
O(3) H(19) 2.667 ? . 54502
O(3) H(20) 2.929 ? . 54502
O(3) H(162) 3.089 ? . 65501
O(3) H(43) 3.440 ? . .
N(2) H(92) 3.498 ? . 65501
N(4) H(20) 3.546 ? . 44502
N(4) H(44) 3.473 ? . .
N(5) H(82) 2.915 ? . 65501
N(5) H(19) 3.299 ? . 54502
N(5) H(44) 3.359 ? . .
C(1) H(27) 3.365 ? . 45502
C(2) H(29) 3.484 ? . 55502
C(3) H(92) 3.123 ? . 65501
C(4) H(121) 3.448 ? . 65503
C(4) H(92) 3.021 ? . 65501
C(4) H(29) 3.204 ? . 55502
C(4) H(30) 3.177 ? . 55502
C(4) H(31) 3.253 ? . 45502
C(4) H(32) 3.471 ? . 45502
C(5) H(111) 3.268 ? . 65501
C(5) H(121) 3.487 ? . 65503
C(5) H(92) 3.326 ? . 65501
C(5) H(30) 3.522 ? . 55502
C(6) H(111) 2.839 ? . 65501
C(6) H(35) 3.434 ? . 65504
C(6) H(36) 3.428 ? . 55504
C(7) H(111) 3.038 ? . 65501
C(7) H(36) 3.571 ? . 55504
C(8) H(27) 3.372 ? . 45502
C(9) H(30) 3.371 ? . 45502
C(9) H(36) 3.428 ? . 55504
C(10) H(36) 3.489 ? . 55504
C(11) H(35) 3.542 ? . 55504
C(11) H(36) 3.334 ? . 55504
C(12) H(4) 3.514 ? . 64503
C(12) H(5) 3.566 ? . 64503
C(12) H(31) 3.522 ? . 65504
C(12) H(38) 3.195 ? . 44502
C(13) H(5) 3.592 ? . 64503
C(13) H(31) 3.273 ? . 65504
C(13) H(38) 3.569 ? . 44502
C(13) H(39) 3.408 ? . 44502
C(13) H(41) 3.453 ? . 44502
C(14) H(42) 3.475 ? . 44502
C(15) H(25) 3.308 ? . 55502
C(15) H(26) 3.583 ? . 45502
C(15) H(27) 3.386 ? . 45502
C(15) H(45) 3.434 ? . .
C(16) H(26) 3.562 ? . 45502
C(16) H(43) 3.142 ? . 45501
C(16) H(45) 3.402 ? . .
C(17) H(20) 3.331 ? . 44502
C(17) H(43) 3.213 ? . 45501
C(17) H(44) 3.504 ? . .
C(17) H(45) 3.459 ? . .
C(18) H(20) 3.189 ? . 44502
C(18) H(39) 2.977 ? . .
C(18) H(42) 3.474 ? . 45501
C(18) H(43) 2.964 ? . 45501
C(18) H(45) 3.470 ? . .
C(19) H(20) 3.262 ? . 44502
C(19) H(211) 3.313 ? . 44502
C(19) H(39) 2.950 ? . .
C(20) H(20) 3.439 ? . 44502
C(20) H(43) 3.054 ? . 44502
C(21) H(20) 3.554 ? . 44502
C(21) H(43) 3.469 ? . 44502
C(22) H(21) 3.384 ? . 45502
C(23) H(21) 3.279 ? . 45502
C(23) H(161) 2.983 ? . .
C(23) H(18) 3.324 ? . .
C(23) H(33) 3.298 ? . 45501
C(24) H(11) 3.079 ? . 45502
C(24) H(21) 3.297 ? . 45502
C(24) H(161) 2.855 ? . .
C(24) H(26) 3.148 ? . 45502
C(24) H(22) 3.582 ? . 45502
C(25) H(11) 3.259 ? . 45502
C(25) H(21) 3.374 ? . 45502
C(25) H(151) 3.376 ? . .
C(25) H(152) 3.103 ? . 45502
C(25) H(161) 3.417 ? . .
C(25) H(26) 3.187 ? . 45502
C(25) H(22) 3.036 ? . 45502
C(25) H(45) 3.511 ? . 45502
C(26) H(21) 3.409 ? . 45502
C(26) H(81) 3.287 ? . 55502
C(26) H(151) 3.415 ? . 55502
C(26) H(24) 3.431 ? . 55502
C(26) H(25) 2.978 ? . 55502
C(26) H(22) 2.905 ? . 45502
C(26) H(44) 3.515 ? . 45502
C(27) H(21) 3.394 ? . 45502
C(27) H(81) 3.018 ? . 55502
C(27) H(151) 3.283 ? . 55502
C(27) H(25) 3.100 ? . 55502
C(27) H(22) 3.387 ? . 45502
C(28) H(11) 3.501 ? . 55502
C(28) H(12) 3.281 ? . 55502
C(28) H(6) 2.718 ? . 65404
C(29) H(12) 3.087 ? . 55502
C(29) H(4) 3.124 ? . 45502
C(29) H(6) 3.002 ? . 65404
C(29) H(81) 3.460 ? . 55502
C(30) H(12) 2.879 ? . 55502
C(30) H(4) 3.234 ? . 45502
C(30) H(6) 3.246 ? . 65404
C(30) H(91) 3.173 ? . 55502
C(30) H(121) 3.346 ? . 55404
C(30) H(92) 3.523 ? . 55502
C(30) H(37) 2.992 ? . 65403
C(31) H(12) 2.792 ? . 55502
C(31) H(4) 3.427 ? . 55502
C(31) H(6) 3.234 ? . 65404
C(31) H(7) 3.310 ? . 65404
C(31) H(91) 3.437 ? . 55502
C(31) H(37) 2.824 ? . 65403
C(32) H(11) 3.423 ? . 55502
C(32) H(12) 2.881 ? . 55502
C(32) H(21) 3.141 ? . 55502
C(32) H(4) 3.294 ? . 55502
C(32) H(6) 2.991 ? . 65404
C(32) H(7) 3.554 ? . 65404
C(32) H(35) 3.443 ? . 65501
C(32) H(36) 3.332 ? . 65501
C(33) H(11) 3.234 ? . 55502
C(33) H(12) 3.098 ? . 55502
C(33) H(6) 2.733 ? . 65404
C(33) H(36) 3.505 ? . 65501
C(34) H(5) 2.936 ? . 65404
C(34) H(6) 3.182 ? . 65404
C(35) H(5) 2.918 ? . 65404
C(35) H(6) 3.095 ? . 65404
C(35) H(111) 3.283 ? . 55404
C(35) H(32) 3.053 ? . 45501
C(35) H(33) 3.397 ? . 45501
C(36) H(5) 3.052 ? . 65404
C(36) H(111) 3.284 ? . 55404
C(36) H(30) 3.537 ? . 64403
C(36) H(32) 3.204 ? . 45501
C(36) H(33) 3.199 ? . 45501
C(36) H(41) 3.559 ? . 45501
C(37) H(5) 3.159 ? . 65404
C(37) H(30) 2.976 ? . 64403
C(37) H(31) 3.125 ? . 64403
C(37) H(41) 3.306 ? . 45501
C(37) H(42) 3.198 ? . 45501
C(38) H(5) 3.101 ? . 65404
C(38) H(121) 3.174 ? . 54502
C(38) H(13) 3.449 ? . 54502
C(38) H(18) 3.559 ? . .
C(38) H(19) 3.409 ? . .
C(38) H(42) 2.863 ? . 45501
C(39) H(5) 2.979 ? . 65404
C(39) H(13) 3.061 ? . 54502
C(39) H(18) 2.996 ? . .
C(39) H(19) 3.187 ? . .
C(39) H(42) 3.415 ? . 45501
C(40) H(24) 3.461 ? . 65501
C(41) H(13) 2.972 ? . 54502
C(41) H(23) 3.415 ? . 65501
C(42) H(13) 3.243 ? . 54502
C(42) H(14) 3.180 ? . 54502
C(42) H(18) 3.206 ? . 65501
C(42) H(23) 3.236 ? . 65501
C(43) H(161) 3.325 ? . 65501
C(43) H(18) 3.080 ? . 65501
C(43) H(20) 3.386 ? . 54502
C(43) H(162) 3.168 ? . 65501
C(44) H(152) 3.402 ? . .
C(44) H(24) 3.255 ? . 65501
C(44) H(25) 3.590 ? . 55502
C(44) H(26) 3.375 ? . 55502
C(44) H(162) 3.346 ? . 65501
C(45) H(152) 3.359 ? . .
C(45) H(161) 3.593 ? . .
C(45) H(18) 3.381 ? . .
C(45) H(24) 3.160 ? . 65501
C(45) H(25) 3.188 ? . 55502
B(1) H(6) 3.506 ? . 65404
H(11) C(24) 3.079 ? . 55502
H(11) C(25) 3.259 ? . 55502
H(11) C(28) 3.501 ? . 45502
H(11) C(32) 3.423 ? . 45502
H(11) C(33) 3.234 ? . 45502
H(11) H(24) 2.969 ? . 55502
H(11) H(25) 3.415 ? . 55502
H(11) H(27) 2.719 ? . 45502
H(11) H(33) 3.520 ? . 45502
H(12) C(28) 3.281 ? . 45502
H(12) C(29) 3.087 ? . 45502
H(12) C(30) 2.879 ? . 45502
H(12) C(31) 2.792 ? . 45502
H(12) C(32) 2.881 ? . 45502
H(12) C(33) 3.098 ? . 45502
H(12) H(27) 3.174 ? . 45502
H(12) H(29) 3.598 ? . 45502
H(12) H(30) 3.253 ? . 45502
H(12) H(31) 3.367 ? . 45502
H(12) H(32) 3.327 ? . 45502
H(21) C(22) 3.384 ? . 55502
H(21) C(23) 3.279 ? . 55502
H(21) C(24) 3.297 ? . 55502
H(21) C(25) 3.374 ? . 55502
H(21) C(26) 3.409 ? . 55502
H(21) C(27) 3.394 ? . 55502
H(21) C(32) 3.141 ? . 45502
H(21) H(29) 2.714 ? . 55502
H(21) H(32) 2.901 ? . 45502
H(4) C(12) 3.514 ? . 65503
H(4) C(29) 3.124 ? . 55502
H(4) C(30) 3.234 ? . 55502
H(4) C(31) 3.427 ? . 45502
H(4) C(32) 3.294 ? . 45502
H(4) H(121) 2.829 ? . 65503
H(4) H(92) 3.381 ? . 65501
H(4) H(29) 2.423 ? . 55502
H(4) H(30) 2.725 ? . 55502
H(4) H(31) 3.064 ? . 45502
H(4) H(32) 2.755 ? . 45502
H(4) H(35) 3.507 ? . 55502
H(5) C(12) 3.566 ? . 65503
H(5) C(13) 3.592 ? . 65503
H(5) C(34) 2.936 ? . 65504
H(5) C(35) 2.918 ? . 65504
H(5) C(36) 3.052 ? . 65504
H(5) C(37) 3.159 ? . 65504
H(5) C(38) 3.101 ? . 65504
H(5) C(39) 2.979 ? . 65504
H(5) H(111) 3.525 ? . 65501
H(5) H(121) 2.974 ? . 65503
H(5) H(13) 3.045 ? . 65503
H(5) H(30) 3.254 ? . 55502
H(5) H(35) 3.414 ? . 65504
H(5) H(39) 3.549 ? . 65504
H(5) H(41) 3.389 ? . 65504
H(6) C(28) 2.718 ? . 65504
H(6) C(29) 3.002 ? . 65504
H(6) C(30) 3.246 ? . 65504
H(6) C(31) 3.234 ? . 65504
H(6) C(32) 2.991 ? . 65504
H(6) C(33) 2.733 ? . 65504
H(6) C(34) 3.182 ? . 65504
H(6) C(35) 3.095 ? . 65504
H(6) B(1) 3.506 ? . 65504
H(6) H(111) 3.034 ? . 65501
H(6) H(32) 3.515 ? . 65504
H(6) H(33) 3.146 ? . 65504
H(6) H(35) 2.882 ? . 65504
H(6) H(36) 3.419 ? . 55504
H(6) H(41) 3.402 ? . 65504
H(7) C(31) 3.310 ? . 65504
H(7) C(32) 3.554 ? . 65504
H(7) H(111) 3.396 ? . 65501
H(7) H(31) 3.253 ? . 65504
H(81) O(2) 3.524 ? . 45501
H(81) C(26) 3.287 ? . 45502
H(81) C(27) 3.018 ? . 45502
H(81) C(29) 3.460 ? . 45502
H(81) H(26) 3.129 ? . 45502
H(81) H(27) 2.498 ? . 45502
H(81) H(29) 3.354 ? . 45502
H(81) H(22) 3.136 ? . 45501
H(82) O(2) 2.826 ? . 45501
H(82) O(3) 2.514 ? . 45501
H(82) N(5) 2.915 ? . 45501
H(91) C(30) 3.173 ? . 45502
H(91) C(31) 3.437 ? . 45502
H(91) H(30) 2.892 ? . 45502
H(91) H(31) 3.546 ? . 45502
H(91) H(36) 2.887 ? . 55504
H(111) C(5) 3.268 ? . 45501
H(111) C(6) 2.839 ? . 45501
H(111) C(7) 3.038 ? . 45501
H(111) C(35) 3.283 ? . 55504
H(111) C(36) 3.284 ? . 55504
H(111) H(5) 3.525 ? . 45501
H(111) H(6) 3.034 ? . 45501
H(111) H(7) 3.396 ? . 45501
H(111) H(35) 2.945 ? . 55504
H(111) H(36) 2.991 ? . 55504
H(121) C(4) 3.448 ? . 64503
H(121) C(5) 3.487 ? . 64503
H(121) C(30) 3.346 ? . 55504
H(121) C(38) 3.174 ? . 44502
H(121) H(4) 2.829 ? . 64503
H(121) H(5) 2.974 ? . 64503
H(121) H(30) 2.938 ? . 55504
H(121) H(32) 3.536 ? . 65504
H(121) H(35) 3.539 ? . 55504
H(121) H(38) 2.867 ? . 44502
H(13) C(38) 3.449 ? . 44502
H(13) C(39) 3.061 ? . 44502
H(13) C(41) 2.972 ? . 44502
H(13) C(42) 3.243 ? . 44502
H(13) H(5) 3.045 ? . 64503
H(13) H(19) 3.589 ? . 44502
H(13) H(31) 3.359 ? . 65504
H(13) H(37) 3.278 ? . 54502
H(13) H(38) 3.464 ? . 44502
H(13) H(39) 2.703 ? . 44502
H(13) H(41) 2.478 ? . 44502
H(13) H(42) 3.123 ? . 44502
H(14) C(42) 3.180 ? . 44502
H(14) H(38) 3.308 ? . 54502
H(14) H(42) 2.631 ? . 44502
H(151) C(25) 3.376 ? . .
H(151) C(26) 3.415 ? . 45502
H(151) C(27) 3.283 ? . 45502
H(151) H(25) 3.319 ? . .
H(151) H(25) 3.223 ? . 55502
H(151) H(26) 2.848 ? . 45502
H(151) H(27) 2.526 ? . 45502
H(152) C(25) 3.103 ? . 55502
H(152) C(44) 3.402 ? . .
H(152) C(45) 3.359 ? . .
H(152) H(25) 2.577 ? . 55502
H(152) H(44) 2.881 ? . .
H(152) H(45) 2.762 ? . .
H(161) C(23) 2.983 ? . .
H(161) C(24) 2.855 ? . .
H(161) C(25) 3.417 ? . .
H(161) C(43) 3.325 ? . 45501
H(161) C(45) 3.593 ? . .
H(161) H(23) 3.035 ? . .
H(161) H(24) 2.975 ? . .
H(161) H(26) 3.292 ? . 45502
H(161) H(43) 3.091 ? . 45501
H(161) H(44) 3.544 ? . 45501
H(161) H(45) 2.968 ? . .
H(18) C(23) 3.324 ? . .
H(18) C(38) 3.559 ? . .
H(18) C(39) 2.996 ? . .
H(18) C(42) 3.206 ? . 45501
H(18) C(43) 3.080 ? . 45501
H(18) C(45) 3.381 ? . .
H(18) H(23) 2.834 ? . .
H(18) H(39) 2.590 ? . .
H(18) H(42) 2.815 ? . 45501
H(18) H(43) 2.699 ? . 45501
H(18) H(45) 3.271 ? . .
H(19) O(1) 3.346 ? . 44502
H(19) O(3) 2.667 ? . 44502
H(19) N(5) 3.299 ? . 44502
H(19) C(38) 3.409 ? . .
H(19) C(39) 3.187 ? . .
H(19) H(13) 3.589 ? . 54502
H(19) H(211) 3.133 ? . 44502
H(19) H(38) 3.082 ? . .
H(19) H(39) 2.507 ? . .
H(20) O(3) 2.929 ? . 44502
H(20) N(4) 3.546 ? . 54502
H(20) C(17) 3.331 ? . 54502
H(20) C(18) 3.189 ? . 54502
H(20) C(19) 3.262 ? . 54502
H(20) C(20) 3.439 ? . 54502
H(20) C(21) 3.554 ? . 54502
H(20) C(43) 3.386 ? . 44502
H(20) H(43) 2.476 ? . 44502
H(211) C(19) 3.313 ? . 54502
H(211) H(19) 3.133 ? . 54502
H(211) H(42) 3.147 ? . 44502
H(211) H(43) 3.274 ? . 44502
H(92) N(2) 3.498 ? . 45501
H(92) C(3) 3.123 ? . 45501
H(92) C(4) 3.021 ? . 45501
H(92) C(5) 3.326 ? . 45501
H(92) C(30) 3.523 ? . 45502
H(92) H(4) 3.381 ? . 45501
H(92) H(30) 3.045 ? . 45502
H(92) H(36) 3.425 ? . 55504
H(23) C(41) 3.415 ? . 45501
H(23) C(42) 3.236 ? . 45501
H(23) H(161) 3.035 ? . .
H(23) H(18) 2.834 ? . .
H(23) H(33) 2.812 ? . 45501
H(23) H(42) 3.244 ? . 45501
H(24) C(26) 3.431 ? . 45502
H(24) C(40) 3.461 ? . 45501
H(24) C(44) 3.255 ? . 45501
H(24) C(45) 3.160 ? . 45501
H(24) H(11) 2.969 ? . 45502
H(24) H(161) 2.975 ? . .
H(24) H(26) 2.705 ? . 45502
H(24) H(33) 3.320 ? . 45501
H(24) H(44) 3.500 ? . 45501
H(24) H(45) 3.484 ? . 45501
H(25) C(15) 3.308 ? . 45502
H(25) C(26) 2.978 ? . 45502
H(25) C(27) 3.100 ? . 45502
H(25) C(44) 3.590 ? . 45502
H(25) C(45) 3.188 ? . 45502
H(25) H(11) 3.415 ? . 45502
H(25) H(151) 3.319 ? . .
H(25) H(151) 3.223 ? . 45502
H(25) H(152) 2.577 ? . 45502
H(25) H(26) 2.740 ? . 45502
H(25) H(27) 3.038 ? . 45502
H(25) H(22) 3.337 ? . 45502
H(25) H(44) 3.249 ? . 45502
H(25) H(45) 2.551 ? . 45502
H(26) C(15) 3.583 ? . 55502
H(26) C(16) 3.562 ? . 55502
H(26) C(24) 3.148 ? . 55502
H(26) C(25) 3.187 ? . 55502
H(26) C(44) 3.375 ? . 45502
H(26) H(81) 3.129 ? . 55502
H(26) H(151) 2.848 ? . 55502
H(26) H(161) 3.292 ? . 55502
H(26) H(24) 2.705 ? . 55502
H(26) H(25) 2.740 ? . 55502
H(26) H(162) 3.214 ? . 55502
H(26) H(22) 3.187 ? . 45502
H(26) H(44) 2.859 ? . 45502
H(27) C(1) 3.365 ? . 55502
H(27) C(8) 3.372 ? . 55502
H(27) C(15) 3.386 ? . 55502
H(27) H(11) 2.719 ? . 55502
H(27) H(12) 3.174 ? . 55502
H(27) H(81) 2.498 ? . 55502
H(27) H(151) 2.526 ? . 55502
H(27) H(25) 3.038 ? . 55502
H(162) O(2) 3.442 ? . 45501
H(162) O(3) 3.089 ? . 45501
H(162) C(43) 3.168 ? . 45501
H(162) C(44) 3.346 ? . 45501
H(162) H(26) 3.214 ? . 45502
H(162) H(43) 2.688 ? . 45501
H(162) H(44) 2.937 ? . 45501
H(29) C(2) 3.484 ? . 45502
H(29) C(4) 3.204 ? . 45502
H(29) H(12) 3.598 ? . 55502
H(29) H(21) 2.714 ? . 45502
H(29) H(4) 2.423 ? . 45502
H(29) H(81) 3.354 ? . 55502
H(29) H(32) 3.382 ? . 45501
H(30) C(4) 3.177 ? . 45502
H(30) C(5) 3.522 ? . 45502
H(30) C(9) 3.371 ? . 55502
H(30) C(36) 3.537 ? . 65403
H(30) C(37) 2.976 ? . 65403
H(30) H(12) 3.253 ? . 55502
H(30) H(4) 2.725 ? . 45502
H(30) H(5) 3.254 ? . 45502
H(30) H(91) 2.892 ? . 55502
H(30) H(121) 2.938 ? . 55404
H(30) H(92) 3.045 ? . 55502
H(30) H(36) 3.508 ? . 65403
H(30) H(37) 2.526 ? . 65403
H(31) C(4) 3.253 ? . 55502
H(31) C(12) 3.522 ? . 65404
H(31) C(13) 3.273 ? . 65404
H(31) C(37) 3.125 ? . 65403
H(31) H(12) 3.367 ? . 55502
H(31) H(4) 3.064 ? . 55502
H(31) H(7) 3.253 ? . 65404
H(31) H(91) 3.546 ? . 55502
H(31) H(13) 3.359 ? . 65404
H(31) H(37) 2.107 ? . 65403
H(32) C(4) 3.471 ? . 55502
H(32) C(35) 3.053 ? . 65501
H(32) C(36) 3.204 ? . 65501
H(32) H(12) 3.327 ? . 55502
H(32) H(21) 2.901 ? . 55502
H(32) H(4) 2.755 ? . 55502
H(32) H(6) 3.515 ? . 65404
H(32) H(121) 3.536 ? . 65404
H(32) H(29) 3.382 ? . 65501
H(32) H(35) 2.611 ? . 65501
H(32) H(36) 2.924 ? . 65501
H(33) C(23) 3.298 ? . 65501
H(33) C(35) 3.397 ? . 65501
H(33) C(36) 3.199 ? . 65501
H(33) H(11) 3.520 ? . 55502
H(33) H(6) 3.146 ? . 65404
H(33) H(23) 2.812 ? . 65501
H(33) H(24) 3.320 ? . 65501
H(33) H(35) 3.588 ? . 65501
H(33) H(36) 3.177 ? . 65501
H(22) C(24) 3.582 ? . 55502
H(22) C(25) 3.036 ? . 55502
H(22) C(26) 2.905 ? . 55502
H(22) C(27) 3.387 ? . 55502
H(22) H(81) 3.136 ? . 65501
H(22) H(25) 3.337 ? . 55502
H(22) H(26) 3.187 ? . 55502
H(22) H(44) 3.553 ? . .
H(35) C(6) 3.434 ? . 65404
H(35) C(11) 3.542 ? . 55404
H(35) C(32) 3.443 ? . 45501
H(35) H(4) 3.507 ? . 45502
H(35) H(5) 3.414 ? . 65404
H(35) H(6) 2.882 ? . 65404
H(35) H(111) 2.945 ? . 55404
H(35) H(121) 3.539 ? . 55404
H(35) H(32) 2.611 ? . 45501
H(35) H(33) 3.588 ? . 45501
H(36) C(6) 3.428 ? . 55404
H(36) C(7) 3.571 ? . 55404
H(36) C(9) 3.428 ? . 55404
H(36) C(10) 3.489 ? . 55404
H(36) C(11) 3.334 ? . 55404
H(36) C(32) 3.332 ? . 45501
H(36) C(33) 3.505 ? . 45501
H(36) H(6) 3.419 ? . 55404
H(36) H(91) 2.887 ? . 55404
H(36) H(111) 2.991 ? . 55404
H(36) H(92) 3.425 ? . 55404
H(36) H(30) 3.508 ? . 64403
H(36) H(32) 2.924 ? . 45501
H(36) H(33) 3.177 ? . 45501
H(36) H(41) 3.600 ? . 45501
H(37) C(30) 2.992 ? . 64403
H(37) C(31) 2.824 ? . 64403
H(37) H(13) 3.278 ? . 44502
H(37) H(30) 2.526 ? . 64403
H(37) H(31) 2.107 ? . 64403
H(37) H(41) 3.288 ? . 45501
H(37) H(42) 3.478 ? . 45501
H(38) O(1) 3.034 ? . 44502
H(38) C(12) 3.195 ? . 54502
H(38) C(13) 3.569 ? . 54502
H(38) H(121) 2.867 ? . 54502
H(38) H(13) 3.464 ? . 54502
H(38) H(14) 3.308 ? . 44502
H(38) H(19) 3.082 ? . .
H(38) H(42) 2.821 ? . 45501
H(39) C(13) 3.408 ? . 54502
H(39) C(18) 2.977 ? . .
H(39) C(19) 2.950 ? . .
H(39) H(5) 3.549 ? . 65404
H(39) H(13) 2.703 ? . 54502
H(39) H(18) 2.590 ? . .
H(39) H(19) 2.507 ? . .
H(41) C(13) 3.453 ? . 54502
H(41) C(36) 3.559 ? . 65501
H(41) C(37) 3.306 ? . 65501
H(41) H(5) 3.389 ? . 65404
H(41) H(6) 3.402 ? . 65404
H(41) H(13) 2.478 ? . 54502
H(41) H(36) 3.600 ? . 65501
H(41) H(37) 3.288 ? . 65501
H(42) C(14) 3.475 ? . 54502
H(42) C(18) 3.474 ? . 65501
H(42) C(37) 3.198 ? . 65501
H(42) C(38) 2.863 ? . 65501
H(42) C(39) 3.415 ? . 65501
H(42) H(13) 3.123 ? . 54502
H(42) H(14) 2.631 ? . 54502
H(42) H(18) 2.815 ? . 65501
H(42) H(211) 3.147 ? . 54502
H(42) H(23) 3.244 ? . 65501
H(42) H(37) 3.478 ? . 65501
H(42) H(38) 2.821 ? . 65501
H(43) O(3) 3.440 ? . .
H(43) C(16) 3.142 ? . 65501
H(43) C(17) 3.213 ? . 65501
H(43) C(18) 2.964 ? . 65501
H(43) C(20) 3.054 ? . 54502
H(43) C(21) 3.469 ? . 54502
H(43) H(161) 3.091 ? . 65501
H(43) H(18) 2.699 ? . 65501
H(43) H(20) 2.476 ? . 54502
H(43) H(211) 3.274 ? . 54502
H(43) H(162) 2.688 ? . 65501
H(44) O(2) 2.528 ? . .
H(44) N(4) 3.473 ? . .
H(44) N(5) 3.359 ? . .
H(44) C(17) 3.504 ? . .
H(44) C(26) 3.515 ? . 55502
H(44) H(152) 2.881 ? . .
H(44) H(161) 3.544 ? . 65501
H(44) H(24) 3.500 ? . 65501
H(44) H(25) 3.249 ? . 55502
H(44) H(26) 2.859 ? . 55502
H(44) H(162) 2.937 ? . 65501
H(44) H(22) 3.553 ? . .
H(45) C(15) 3.434 ? . .
H(45) C(16) 3.402 ? . .
H(45) C(17) 3.459 ? . .
H(45) C(18) 3.470 ? . .
H(45) C(25) 3.511 ? . 55502
H(45) H(152) 2.762 ? . .
H(45) H(161) 2.968 ? . .
H(45) H(18) 3.271 ? . .
H(45) H(24) 3.484 ? . 65501
H(45) H(25) 2.551 ? . 55502

loop_
_geom_torsion_atom_site_label_1
_geom_torsion_atom_site_label_2
_geom_torsion_atom_site_label_3
_geom_torsion_atom_site_label_4
_geom_torsion
_geom_torsion_publ_flag
_geom_torsion_site_symmetry_1
_geom_torsion_site_symmetry_2
_geom_torsion_site_symmetry_3
_geom_torsion_site_symmetry_4
O(1) Ni(1) O(2) N(5) 2.92(8) ? . . . .
O(2) Ni(1) O(1) N(5) -2.90(8) ? . . . .
O(1) Ni(1) N(1) C(1) -38.7(2) ? . . . .
O(1) Ni(1) N(1) C(8) -159.81(18) ? . . . .
O(1) Ni(1) N(1) C(15) 79.7(2) ? . . . .
N(1) Ni(1) O(1) N(5) -25.4(2) ? . . . .
O(1) Ni(1) N(2) C(3) 123.43(12) ? . . . .
O(1) Ni(1) N(2) C(7) -54.31(12) ? . . . .
N(2) Ni(1) O(1) N(5) -91.60(9) ? . . . .
O(1) Ni(1) N(3) C(10) 144.42(13) ? . . . .
O(1) Ni(1) N(3) C(14) -26.60(13) ? . . . .
N(3) Ni(1) O(1) N(5) 177.78(9) ? . . . .
O(1) Ni(1) N(4) C(17) -160.24(13) ? . . . .
O(1) Ni(1) N(4) C(21) 9.73(12) ? . . . .
N(4) Ni(1) O(1) N(5) 82.34(9) ? . . . .
O(2) Ni(1) N(1) C(1) -58.93(11) ? . . . .
O(2) Ni(1) N(1) C(8) 179.95(7) ? . . . .
O(2) Ni(1) N(1) C(15) 59.51(11) ? . . . .
N(1) Ni(1) O(2) N(5) 177.28(9) ? . . . .
O(2) Ni(1) N(2) C(3) 63.35(12) ? . . . .
O(2) Ni(1) N(2) C(7) -114.38(12) ? . . . .
N(2) Ni(1) O(2) N(5) 88.49(9) ? . . . .
O(2) Ni(1) N(3) C(10) 142.97(13) ? . . . .
O(2) Ni(1) N(3) C(14) -28.0(2) ? . . . .
N(3) Ni(1) O(2) N(5) 4.58(18) ? . . . .
O(2) Ni(1) N(4) C(17) -100.34(13) ? . . . .
O(2) Ni(1) N(4) C(21) 69.64(12) ? . . . .
N(4) Ni(1) O(2) N(5) -87.76(9) ? . . . .
N(1) Ni(1) N(2) C(3) -43.59(12) ? . . . .
N(1) Ni(1) N(2) C(7) 138.67(12) ? . . . .
N(2) Ni(1) N(1) C(1) 26.83(11) ? . . . .
N(2) Ni(1) N(1) C(8) -94.29(10) ? . . . .
N(2) Ni(1) N(1) C(15) 145.27(10) ? . . . .
N(1) Ni(1) N(3) C(10) -30.00(14) ? . . . .
N(1) Ni(1) N(3) C(14) 158.99(13) ? . . . .
N(3) Ni(1) N(1) C(1) 118.09(11) ? . . . .
N(3) Ni(1) N(1) C(8) -3.03(11) ? . . . .
N(3) Ni(1) N(1) C(15) -123.47(10) ? . . . .
N(1) Ni(1) N(4) C(17) 6.16(14) ? . . . .
N(1) Ni(1) N(4) C(21) 176.13(12) ? . . . .
N(4) Ni(1) N(1) C(1) -145.47(10) ? . . . .
N(4) Ni(1) N(1) C(8) 93.42(10) ? . . . .
N(4) Ni(1) N(1) C(15) -27.02(10) ? . . . .
N(2) Ni(1) N(3) C(10) 60.18(14) ? . . . .
N(2) Ni(1) N(3) C(14) -110.84(13) ? . . . .
N(3) Ni(1) N(2) C(3) -140.47(12) ? . . . .
N(3) Ni(1) N(2) C(7) 41.80(13) ? . . . .
N(2) Ni(1) N(4) C(17) -122.6(3) ? . . . .
N(2) Ni(1) N(4) C(21) 47.4(3) ? . . . .
N(4) Ni(1) N(2) C(3) 85.6(3) ? . . . .
N(4) Ni(1) N(2) C(7) -92.1(3) ? . . . .
N(3) Ni(1) N(4) C(17) 103.73(13) ? . . . .
N(3) Ni(1) N(4) C(21) -86.30(13) ? . . . .
N(4) Ni(1) N(3) C(10) -126.96(14) ? . . . .
N(4) Ni(1) N(3) C(14) 62.02(13) ? . . . .
Ni(1) O(1) N(5) O(2) 4.74(14) ? . . . .
Ni(1) O(1) N(5) O(3) -175.58(15) ? . . . .
Ni(1) O(2) N(5) O(1) -4.72(14) ? . . . .
Ni(1) O(2) N(5) O(3) 175.60(15) ? . . . .
Ni(1) N(1) C(1) C(2) 21.25(17) ? . . . .
Ni(1) N(1) C(8) C(9) 50.72(16) ? . . . .
Ni(1) N(1) C(15) C(16) 61.25(16) ? . . . .
C(1) N(1) C(8) C(9) -74.97(17) ? . . . .
C(8) N(1) C(1) C(2) 143.96(14) ? . . . .
C(1) N(1) C(15) C(16) -174.68(14) ? . . . .
C(15) N(1) C(1) C(2) -98.90(16) ? . . . .
C(8) N(1) C(15) C(16) -59.36(19) ? . . . .
C(15) N(1) C(8) C(9) 170.58(14) ? . . . .
Ni(1) N(2) C(3) C(2) 5.33(19) ? . . . .
Ni(1) N(2) C(3) C(4) -177.95(12) ? . . . .
Ni(1) N(2) C(7) C(6) 178.18(13) ? . . . .
C(3) N(2) C(7) C(6) 0.4(2) ? . . . .
C(7) N(2) C(3) C(2) -176.89(14) ? . . . .
C(7) N(2) C(3) C(4) -0.2(2) ? . . . .
Ni(1) N(3) C(10) C(9) 12.5(2) ? . . . .
Ni(1) N(3) C(10) C(11) -168.24(13) ? . . . .
Ni(1) N(3) C(14) C(13) 169.34(15) ? . . . .
C(10) N(3) C(14) C(13) -2.1(2) ? . . . .
C(14) N(3) C(10) C(9) -176.54(16) ? . . . .
C(14) N(3) C(10) C(11) 2.8(2) ? . . . .
Ni(1) N(4) C(17) C(16) -12.8(2) ? . . . .
Ni(1) N(4) C(17) C(18) 168.48(13) ? . . . .
Ni(1) N(4) C(21) C(20) -169.39(14) ? . . . .
C(17) N(4) C(21) C(20) 1.3(2) ? . . . .
C(21) N(4) C(17) C(16) 177.15(16) ? . . . .
C(21) N(4) C(17) C(18) -1.6(2) ? . . . .
N(1) C(1) C(2) C(3) -76.26(18) ? . . . .
C(1) C(2) C(3) N(2) 60.60(19) ? . . . .
C(1) C(2) C(3) C(4) -116.07(18) ? . . . .
N(2) C(3) C(4) C(5) 0.0(2) ? . . . .
C(2) C(3) C(4) C(5) 176.53(16) ? . . . .
C(3) C(4) C(5) C(6) -0.0(2) ? . . . .
C(4) C(5) C(6) C(7) 0.2(2) ? . . . .
C(5) C(6) C(7) N(2) -0.4(2) ? . . . .
N(1) C(8) C(9) C(10) -82.46(19) ? . . . .
C(8) C(9) C(10) N(3) 43.6(2) ? . . . .
C(8) C(9) C(10) C(11) -135.73(18) ? . . . .
N(3) C(10) C(11) C(12) -1.8(2) ? . . . .
C(9) C(10) C(11) C(12) 177.46(18) ? . . . .
C(10) C(11) C(12) C(13) 0.1(2) ? . . . .
C(11) C(12) C(13) C(14) 0.6(3) ? . . . .
C(12) C(13) C(14) N(3) 0.4(3) ? . . . .
N(1) C(15) C(16) C(17) -73.5(2) ? . . . .
C(15) C(16) C(17) N(4) 42.0(2) ? . . . .
C(15) C(16) C(17) C(18) -139.28(17) ? . . . .
N(4) C(17) C(18) C(19) 0.7(2) ? . . . .
C(16) C(17) C(18) C(19) -178.08(17) ? . . . .
C(17) C(18) C(19) C(20) 0.5(2) ? . . . .
C(18) C(19) C(20) C(21) -0.8(2) ? . . . .
C(19) C(20) C(21) N(4) -0.1(2) ? . . . .
C(23) C(22) C(27) C(26) 2.1(2) ? . . . .
C(27) C(22) C(23) C(24) -2.5(2) ? . . . .
C(23) C(22) B(1) C(28) 136.76(16) ? . . . .
C(23) C(22) B(1) C(34) 17.0(2) ? . . . .
C(23) C(22) B(1) C(40) -101.11(18) ? . . . .
B(1) C(22) C(23) C(24) 171.76(16) ? . . . .
C(27) C(22) B(1) C(28) -49.21(19) ? . . . .
C(27) C(22) B(1) C(34) -168.94(15) ? . . . .
C(27) C(22) B(1) C(40) 72.92(19) ? . . . .
B(1) C(22) C(27) C(26) -172.49(16) ? . . . .
C(22) C(23) C(24) C(25) 1.2(2) ? . . . .
C(23) C(24) C(25) C(26) 0.7(2) ? . . . .
C(24) C(25) C(26) C(27) -1.2(2) ? . . . .
C(25) C(26) C(27) C(22) -0.2(2) ? . . . .
C(29) C(28) C(33) C(32) -4.7(2) ? . . . .
C(33) C(28) C(29) C(30) 4.9(2) ? . . . .
C(29) C(28) B(1) C(22) -45.5(2) ? . . . .
C(29) C(28) B(1) C(34) 72.61(19) ? . . . .
C(29) C(28) B(1) C(40) -166.10(15) ? . . . .
B(1) C(28) C(29) C(30) -172.79(16) ? . . . .
C(33) C(28) B(1) C(22) 137.11(15) ? . . . .
C(33) C(28) B(1) C(34) -104.80(17) ? . . . .
C(33) C(28) B(1) C(40) 16.5(2) ? . . . .
B(1) C(28) C(33) C(32) 172.82(16) ? . . . .
C(28) C(29) C(30) C(31) -1.8(2) ? . . . .
C(29) C(30) C(31) C(32) -1.6(2) ? . . . .
C(30) C(31) C(32) C(33) 1.7(2) ? . . . .
C(31) C(32) C(33) C(28) 1.7(2) ? . . . .
C(35) C(34) C(39) C(38) -1.6(2) ? . . . .
C(39) C(34) C(35) C(36) 2.2(2) ? . . . .
C(35) C(34) B(1) C(22) 69.5(2) ? . . . .
C(35) C(34) B(1) C(28) -49.6(2) ? . . . .
C(35) C(34) B(1) C(40) -172.34(15) ? . . . .
B(1) C(34) C(35) C(36) -169.40(17) ? . . . .
C(39) C(34) B(1) C(22) -101.39(18) ? . . . .
C(39) C(34) B(1) C(28) 139.48(16) ? . . . .
C(39) C(34) B(1) C(40) 16.7(2) ? . . . .
B(1) C(34) C(39) C(38) 169.99(17) ? . . . .
C(34) C(35) C(36) C(37) -0.8(3) ? . . . .
C(35) C(36) C(37) C(38) -1.2(3) ? . . . .
C(36) C(37) C(38) C(39) 1.8(3) ? . . . .
C(37) C(38) C(39) C(34) -0.3(3) ? . . . .
C(41) C(40) C(45) C(44) -0.8(2) ? . . . .
C(45) C(40) C(41) C(42) 0.6(2) ? . . . .
C(41) C(40) B(1) C(22) 174.67(14) ? . . . .
C(41) C(40) B(1) C(28) -64.5(2) ? . . . .
C(41) C(40) B(1) C(34) 57.4(2) ? . . . .
B(1) C(40) C(41) C(42) -176.73(15) ? . . . .
C(45) C(40) B(1) C(22) -2.4(2) ? . . . .
C(45) C(40) B(1) C(28) 118.37(17) ? . . . .
C(45) C(40) B(1) C(34) -119.65(17) ? . . . .
B(1) C(40) C(45) C(44) 176.44(17) ? . . . .
C(40) C(41) C(42) C(43) 0.5(2) ? . . . .
C(41) C(42) C(43) C(44) -1.4(2) ? . . . .
C(42) C(43) C(44) C(45) 1.2(2) ? . . . .
C(43) C(44) C(45) C(40) -0.0(2) ? . . . .
